data_7038781
loop_
_publ_author_name
'Chen, Guo-Qiang'
'Kehr, Gerald'
'Daniliuc, Constantin G.'
'Erker, Gerhard'

_publ_section_title
;
 Nitro-redox reactions at a frustrated borane/phosphane Lewis pair.
;
_journal_issue 16
_journal_name_full 'Dalton transactions (Cambridge, England : 2003)'
_journal_page_first 6820
_journal_page_last 6823
_journal_paper_doi 10.1039/c6dt00857g
_journal_volume 45
_journal_year 2016
_chemical_formula_sum 'C49 H44 B Cl4 F10 N2 O2 P'
_chemical_formula_weight 1066.44
_space_group_crystal_system triclinic
_space_group_IT_number 2
_space_group_name_Hall '-P 1'
_space_group_name_H-M_alt 'P -1'
_symmetry_space_group_name_Hall '-P 1'
_symmetry_space_group_name_H-M 'P -1'
_atom_sites_solution_hydrogens geom
_audit_update_record
;
2016-01-29 deposited with the CCDC.
2016-03-14 downloaded from the CCDC.
;
_cell_angle_alpha 97.0860(10)
_cell_angle_beta 106.3400(10)
_cell_angle_gamma 105.7710(10)
_cell_formula_units_Z 2
_cell_length_a 11.5431(4)
_cell_length_b 11.9456(4)
_cell_length_c 19.9373(7)
_cell_measurement_reflns_used 9905
_cell_measurement_temperature 102.(2)
_cell_measurement_theta_max 25.4067
_cell_measurement_theta_min 2.3334
_cell_volume 2478.64(15)
_computing_cell_refinement 'SAINT V8.34A (Bruker AXS Inc., 2013)'
_computing_data_collection
;
APEX2 v.2014.1-1 (Bruker AXS Inc., 2014)

;
_computing_data_reduction 'SAINT V8.34A (Bruker AXS Inc., 2013)'
_computing_molecular_graphics 'XP (Sheldrick, 2014)'
_computing_publication_material 'SHELXL-2014 (Sheldrick, 2014)'
_computing_structure_refinement 'SHELXL-2014/7 (Sheldrick, 2014)'
_computing_structure_solution 'SHELXL-2014 (Sheldrick, 2014)'
_diffrn_ambient_temperature 102.(2)
_diffrn_detector_area_resol_mean 10.4167
_diffrn_measured_fraction_theta_full 0.996
_diffrn_measured_fraction_theta_max 0.996
_diffrn_measurement_device_type 'Bruker D8 Venture PHOTON 100 CMOS'
_diffrn_measurement_method 'omega and phi scans'
_diffrn_radiation_monochromator 'MX mirror'
_diffrn_radiation_type 'Mo K\a'
_diffrn_radiation_wavelength 0.71073
_diffrn_reflns_av_R_equivalents 0.0448
_diffrn_reflns_av_unetI/netI 0.0361
_diffrn_reflns_limit_h_max 13
_diffrn_reflns_limit_h_min -13
_diffrn_reflns_limit_k_max 14
_diffrn_reflns_limit_k_min -14
_diffrn_reflns_limit_l_max 24
_diffrn_reflns_limit_l_min -24
_diffrn_reflns_number 38508
_diffrn_reflns_theta_full 25.44
_diffrn_reflns_theta_max 25.44
_diffrn_reflns_theta_min 2.19
_diffrn_source 'Mo ImS'
_diffrn_source_type 'micro focus tube'
_exptl_absorpt_coefficient_mu 0.350
_exptl_absorpt_correction_T_max 0.94
_exptl_absorpt_correction_T_min 0.92
_exptl_absorpt_correction_type multi-scan
_exptl_absorpt_process_details
;
Bruker AXS (2014). SADABS, Version 2014/2, Bruker AXS Inc., Madison, Wisconsin,
USA.
;
_exptl_crystal_colour colourless
_exptl_crystal_density_diffrn 1.429
_exptl_crystal_density_method 'not measured'
_exptl_crystal_description prism
_exptl_crystal_F_000 1092
_exptl_crystal_size_max 0.326
_exptl_crystal_size_mid 0.203
_exptl_crystal_size_min 0.174
_refine_diff_density_max 0.684
_refine_diff_density_min -0.595
_refine_ls_extinction_method none
_refine_ls_goodness_of_fit_ref 1.039
_refine_ls_hydrogen_treatment constr
_refine_ls_matrix_type full
_refine_ls_number_parameters 703
_refine_ls_number_reflns 9132
_refine_ls_number_restraints 161
_refine_ls_restrained_S_all 1.052
_refine_ls_R_factor_all 0.0618
_refine_ls_R_factor_gt 0.0462
_refine_ls_shift/su_max 0.000
_refine_ls_shift/su_mean 0.000
_refine_ls_structure_factor_coef Fsqd
_refine_ls_weighting_details 'w=1/[\s^2^(Fo^2^)+(0.0549P)^2^+2.2924P] where P=(Fo^2^+2Fc^2^)/3'
_refine_ls_weighting_scheme calc
_refine_ls_wR_factor_gt 0.1135
_refine_ls_wR_factor_ref 0.1210
_reflns_number_gt 7188
_reflns_number_total 9132
_reflns_threshold_expression 'I > 2\s(I)'
_cod_data_source_file c6dt00857g2.cif
_cod_data_source_block erk7905
_cod_depositor_comments 'Adding full bibliography for 7038780--7038784.cif.'
_cod_database_code 7038781

loop_
_space_group_symop_operation_xyz
'x, y, z'
'-x, -y, -z'

loop_
_atom_site_type_symbol
_atom_site_label
_atom_site_fract_x
_atom_site_fract_y
_atom_site_fract_z
_atom_site_U_iso_or_equiv
_atom_site_adp_type
_atom_site_calc_flag
_atom_site_refinement_flags_adp
_atom_site_refinement_flags_occupancy
_atom_site_refinement_flags_posn
_atom_site_occupancy
_atom_site_disorder_assembly
_atom_site_disorder_group
P P1 0.55998(5) 0.13206(5) 0.23786(3) 0.01326(13) Uani d . . . 1.0 . .
B B1 0.5815(2) 0.4301(2) 0.30429(13) 0.0155(5) Uani d . . . 1.0 . .
N N1 0.55027(17) 0.25829(15) 0.21192(9) 0.0138(4) Uani d . . . 1.0 . .
N N2 0.65422(17) 0.33469(16) 0.39662(9) 0.0159(4) Uani d . . . 1.0 . .
O O1 0.64037(13) 0.36357(12) 0.26174(7) 0.0139(3) Uani d . . . 1.0 . .
O O2 0.54506(14) 0.36647(13) 0.35773(8) 0.0147(3) Uani d . . . 1.0 . .
C C1 0.5166(2) 0.13671(19) 0.31890(11) 0.0173(5) Uani d . . . 1.0 . .
H H1A 0.4425 0.1662 0.3091 0.021 Uiso calc U . R 1.0 . .
H H1B 0.4837 0.0526 0.322 0.021 Uiso calc U . R 1.0 . .
C C2 0.6049(2) 0.20479(19) 0.39604(11) 0.0178(5) Uani d . . D 1.0 . .
C C3 0.7190(11) 0.1631(15) 0.4212(8) 0.020(4) Uani d U P D 0.674(7) A 1
H H3 0.7898 0.1933 0.4057 0.024 Uiso calc U P R 0.674(7) A 1
C C4 0.7256(4) 0.0856(4) 0.4643(2) 0.0316(12) Uani d U P D 0.674(7) A 1
H H4A 0.6562 0.054 0.4806 0.038 Uiso calc U P R 0.674(7) A 1
H H4B 0.7997 0.0623 0.4786 0.038 Uiso calc U P R 0.674(7) A 1
C C5 0.5133(13) 0.1779(14) 0.4399(7) 0.026(3) Uani d U P D 0.674(7) A 1
H H5A 0.484 0.092 0.4377 0.039 Uiso calc U P R 0.674(7) A 1
H H5B 0.5581 0.2206 0.4898 0.039 Uiso calc U P R 0.674(7) A 1
H H5C 0.4398 0.204 0.4199 0.039 Uiso calc U P R 0.674(7) A 1
C C3A 0.520(2) 0.188(3) 0.4432(14) 0.015(6) Uani d U P D 0.326(7) A 2
H H3A 0.455 0.2244 0.436 0.018 Uiso calc U P R 0.326(7) A 2
C C4A 0.5346(10) 0.1256(9) 0.4942(5) 0.050(3) Uani d U P D 0.326(7) A 2
H H411 0.5993 0.0891 0.5023 0.06 Uiso calc U P R 0.326(7) A 2
H H412 0.48 0.1176 0.5224 0.06 Uiso calc U P R 0.326(7) A 2
C C5A 0.721(3) 0.164(4) 0.4258(19) 0.031(10) Uani d U P D 0.326(7) A 2
H H511 0.6913 0.0787 0.4261 0.046 Uiso calc U P R 0.326(7) A 2
H H512 0.7748 0.1767 0.3956 0.046 Uiso calc U P R 0.326(7) A 2
H H513 0.7696 0.2094 0.4748 0.046 Uiso calc U P R 0.326(7) A 2
C C11 0.7078(2) 0.09413(19) 0.25925(11) 0.0172(5) Uani d . . . 1.0 . .
C C12 0.7031(2) -0.0150(2) 0.28169(12) 0.0204(5) Uani d . . . 1.0 . .
C C13 0.8172(2) -0.0391(2) 0.30771(13) 0.0252(5) Uani d . . . 1.0 . .
H H13 0.8143 -0.1114 0.3235 0.03 Uiso calc U . R 1.0 . .
C C14 0.9347(2) 0.0373(2) 0.31162(13) 0.0266(6) Uani d . . . 1.0 . .
C C15 0.9349(2) 0.1386(2) 0.28446(13) 0.0242(5) Uani d . . . 1.0 . .
H H15 1.0136 0.1897 0.284 0.029 Uiso calc U . R 1.0 . .
C C16 0.8253(2) 0.1692(2) 0.25783(12) 0.0191(5) Uani d . . . 1.0 . .
C C17 0.5854(2) -0.1103(2) 0.28151(15) 0.0283(6) Uani d . . . 1.0 . .
H H17A 0.5935 -0.1891 0.2689 0.042 Uiso calc U . R 1.0 . .
H H17B 0.5098 -0.1042 0.2463 0.042 Uiso calc U . R 1.0 . .
H H17C 0.5768 -0.0992 0.3292 0.042 Uiso calc U . R 1.0 . .
C C18 1.0566(3) 0.0101(3) 0.34255(15) 0.0364(7) Uani d . . . 1.0 . .
H H18A 1.1292 0.0757 0.3424 0.055 Uiso calc U . R 1.0 . .
H H18B 1.0535 -0.0639 0.3136 0.055 Uiso calc U . R 1.0 . .
H H18C 1.0665 0.0009 0.3918 0.055 Uiso calc U . R 1.0 . .
C C19 0.8396(2) 0.2795(2) 0.22753(14) 0.0229(5) Uani d . . . 1.0 . .
H H19A 0.9295 0.3172 0.2332 0.034 Uiso calc U . R 1.0 . .
H H19B 0.8098 0.3353 0.2531 0.034 Uiso calc U . R 1.0 . .
H H19C 0.7887 0.2579 0.1766 0.034 Uiso calc U . R 1.0 . .
C C21 0.4383(2) 0.01361(19) 0.16519(11) 0.0154(4) Uani d . . . 1.0 . .
C C22 0.4759(2) -0.0371(2) 0.10987(12) 0.0182(5) Uani d . . . 1.0 . .
C C23 0.3876(2) -0.1349(2) 0.05774(12) 0.0220(5) Uani d . . . 1.0 . .
H H23 0.4135 -0.169 0.0212 0.026 Uiso calc U . R 1.0 . .
C C24 0.2637(2) -0.1846(2) 0.05678(12) 0.0224(5) Uani d . . . 1.0 . .
C C25 0.2268(2) -0.1296(2) 0.10949(12) 0.0213(5) Uani d . . . 1.0 . .
H H25 0.1415 -0.1609 0.109 0.026 Uiso calc U . R 1.0 . .
C C26 0.3095(2) -0.0307(2) 0.16278(12) 0.0175(5) Uani d . . . 1.0 . .
C C27 0.6051(2) 0.0093(2) 0.10102(13) 0.0244(5) Uani d . . . 1.0 . .
H H27A 0.6364 0.0965 0.1151 0.037 Uiso calc U . R 1.0 . .
H H27B 0.5976 -0.0156 0.0508 0.037 Uiso calc U . R 1.0 . .
H H27C 0.665 -0.023 0.1314 0.037 Uiso calc U . R 1.0 . .
C C28 0.1711(3) -0.2913(2) 0.00015(15) 0.0355(7) Uani d . . . 1.0 . .
H H28A 0.1388 -0.2661 -0.0444 0.053 Uiso calc U . R 1.0 . .
H H28B 0.0997 -0.3283 0.0162 0.053 Uiso calc U . R 1.0 . .
H H28C 0.2144 -0.3491 -0.0082 0.053 Uiso calc U . R 1.0 . .
C C29 0.2494(2) 0.0236(2) 0.21053(13) 0.0256(5) Uani d . . . 1.0 . .
H H29A 0.1566 -0.005 0.1879 0.038 Uiso calc U . R 1.0 . .
H H29B 0.2809 0.1106 0.218 0.038 Uiso calc U . R 1.0 . .
H H29C 0.2718 0.0005 0.2568 0.038 Uiso calc U . R 1.0 . .
C C31 0.5142(2) 0.27636(19) 0.13945(11) 0.0149(4) Uani d . . . 1.0 . .
C C32 0.5994(2) 0.3590(2) 0.11787(12) 0.0182(5) Uani d . . . 1.0 . .
H H32 0.6839 0.3991 0.1493 0.022 Uiso calc U . R 1.0 . .
C C33 0.5600(2) 0.3825(2) 0.05011(13) 0.0225(5) Uani d . . . 1.0 . .
H H33 0.618 0.4391 0.0355 0.027 Uiso calc U . R 1.0 . .
C C34 0.4373(2) 0.3245(2) 0.00359(12) 0.0249(5) Uani d . . . 1.0 . .
H H34 0.4116 0.3402 -0.043 0.03 Uiso calc U . R 1.0 . .
C C35 0.3524(2) 0.2434(2) 0.02544(13) 0.0242(5) Uani d . . . 1.0 . .
H H35 0.268 0.2036 -0.0062 0.029 Uiso calc U . R 1.0 . .
C C36 0.3900(2) 0.2201(2) 0.09351(12) 0.0195(5) Uani d . . . 1.0 . .
H H36 0.3308 0.1656 0.1086 0.023 Uiso calc U . R 1.0 . .
C C41 0.7109(2) 0.40982(19) 0.46793(11) 0.0172(5) Uani d . . . 1.0 . .
C C42 0.8394(2) 0.4338(2) 0.50270(13) 0.0273(6) Uani d . . . 1.0 . .
H H42 0.8877 0.3991 0.4804 0.033 Uiso calc U . R 1.0 . .
C C43 0.8987(2) 0.5091(2) 0.57059(14) 0.0329(6) Uani d . . . 1.0 . .
H H43 0.987 0.5245 0.5944 0.04 Uiso calc U . R 1.0 . .
C C44 0.8298(3) 0.5610(2) 0.60307(13) 0.0293(6) Uani d . . . 1.0 . .
H H44 0.8706 0.6125 0.6491 0.035 Uiso calc U . R 1.0 . .
C C45 0.7012(2) 0.5382(2) 0.56866(13) 0.0261(5) Uani d . . . 1.0 . .
H H45 0.6536 0.5744 0.5908 0.031 Uiso calc U . R 1.0 . .
C C46 0.6415(2) 0.4620(2) 0.50131(12) 0.0221(5) Uani d . . . 1.0 . .
H H46 0.5529 0.4454 0.478 0.027 Uiso calc U . R 1.0 . .
C C51 0.6912(2) 0.56022(19) 0.34618(11) 0.0155(5) Uani d . . . 1.0 . .
C C52 0.8168(2) 0.60073(19) 0.34833(12) 0.0173(5) Uani d . . . 1.0 . .
F F52 0.85976(13) 0.53926(12) 0.30428(7) 0.0263(3) Uani d . . . 1.0 . .
C C53 0.9067(2) 0.7040(2) 0.39321(13) 0.0232(5) Uani d . . . 1.0 . .
F F53 1.02700(13) 0.73749(13) 0.39187(9) 0.0360(4) Uani d . . . 1.0 . .
C C54 0.8721(2) 0.7733(2) 0.43970(13) 0.0272(6) Uani d . . . 1.0 . .
F F54 0.95820(15) 0.87406(13) 0.48399(9) 0.0426(4) Uani d . . . 1.0 . .
C C55 0.7481(2) 0.7403(2) 0.43852(13) 0.0256(5) Uani d . . . 1.0 . .
F F55 0.71171(16) 0.80849(13) 0.48238(9) 0.0405(4) Uani d . . . 1.0 . .
C C56 0.6613(2) 0.6369(2) 0.39201(12) 0.0195(5) Uani d . . . 1.0 . .
F F56 0.54023(13) 0.61063(12) 0.39340(8) 0.0272(3) Uani d . . . 1.0 . .
C C61 0.4535(2) 0.44637(19) 0.24918(11) 0.0149(4) Uani d . . . 1.0 . .
C C62 0.4665(2) 0.52008(19) 0.20100(12) 0.0170(5) Uani d . . . 1.0 . .
F F62 0.58485(12) 0.58790(11) 0.20474(7) 0.0209(3) Uani d . . . 1.0 . .
C C63 0.3667(2) 0.5290(2) 0.14689(13) 0.0232(5) Uani d . . . 1.0 . .
F F63 0.38757(14) 0.60216(14) 0.10208(8) 0.0324(4) Uani d . . . 1.0 . .
C C64 0.2446(2) 0.4610(3) 0.13839(13) 0.0291(6) Uani d . . . 1.0 . .
F F64 0.14472(15) 0.46719(18) 0.08587(9) 0.0476(5) Uani d . . . 1.0 . .
C C65 0.2253(2) 0.3874(2) 0.18494(13) 0.0263(6) Uani d . . . 1.0 . .
F F65 0.10527(13) 0.32024(16) 0.17728(9) 0.0415(4) Uani d . . . 1.0 . .
C C66 0.3282(2) 0.3824(2) 0.23895(12) 0.0179(5) Uani d . . . 1.0 . .
F F66 0.29842(12) 0.30645(12) 0.28176(7) 0.0218(3) Uani d . . . 1.0 . .
C C71 0.2712(3) 0.7013(3) 0.3426(2) 0.0531(9) Uani d . . D 1.0 . .
H H71A 0.3424 0.6681 0.3487 0.064 Uiso calc U . R 1.0 B 1
H H71B 0.2218 0.6695 0.3733 0.064 Uiso calc U . R 1.0 B 1
Cl Cl1 0.3319(4) 0.85921(19) 0.36799(13) 0.0495(8) Uani d U P D 0.634(10) C 1
Cl Cl2 0.1721(3) 0.6597(5) 0.2520(2) 0.1028(15) Uani d U P D 0.634(10) C 1
Cl Cl1A 0.2879(7) 0.8436(7) 0.3362(7) 0.084(2) Uani d U P D 0.366(10) C 2
Cl Cl2A 0.1593(7) 0.6021(7) 0.2619(2) 0.106(2) Uani d U P D 0.366(10) C 2
C C72 0.857(2) 0.6688(13) 0.1573(10) 0.052(4) Uani d U P D 0.342(18) D 1
H H72A 0.7676 0.6297 0.1535 0.062 Uiso calc U P R 0.342(18) D 1
H H72B 0.9144 0.6596 0.2023 0.062 Uiso calc U P R 0.342(18) D 1
Cl Cl3 0.8858(4) 0.8191(5) 0.1536(2) 0.0386(14) Uani d U P D 0.342(18) D 1
Cl Cl4 0.8911(5) 0.6099(6) 0.0826(5) 0.0479(16) Uani d U P D 0.342(18) D 1
C C72A 0.8733(14) 0.6707(8) 0.1771(6) 0.056(3) Uani d U P D 0.658(18) D 2
H H72C 0.7907 0.6262 0.1813 0.067 Uiso calc U P R 0.658(18) D 2
H H72D 0.9403 0.6797 0.223 0.067 Uiso calc U P R 0.658(18) D 2
Cl Cl3A 0.8698(6) 0.8080(5) 0.1663(4) 0.0917(13) Uani d U P D 0.658(18) D 2
Cl Cl4A 0.9010(4) 0.5850(5) 0.1107(5) 0.0737(15) Uani d U P D 0.658(18) D 2

loop_
_atom_site_aniso_label
_atom_site_aniso_U_11
_atom_site_aniso_U_22
_atom_site_aniso_U_33
_atom_site_aniso_U_12
_atom_site_aniso_U_13
_atom_site_aniso_U_23
P1 0.0146(3) 0.0122(3) 0.0119(3) 0.0033(2) 0.0041(2) 0.0017(2)
B1 0.0174(12) 0.0160(12) 0.0147(12) 0.0062(10) 0.0069(10) 0.0031(10)
N1 0.0158(9) 0.0118(9) 0.0110(9) 0.0023(7) 0.0028(7) 0.0007(7)
N2 0.0162(9) 0.0184(10) 0.0130(9) 0.0081(8) 0.0023(7) 0.0039(7)
O1 0.0141(7) 0.0105(7) 0.0123(7) 0.0004(6) 0.0024(6) -0.0024(6)
O2 0.0166(8) 0.0164(8) 0.0120(7) 0.0077(6) 0.0033(6) 0.0041(6)
C1 0.0228(12) 0.0149(11) 0.0140(11) 0.0043(9) 0.0075(9) 0.0032(9)
C2 0.0248(12) 0.0152(11) 0.0119(11) 0.0066(9) 0.0040(9) 0.0023(9)
C3 0.031(5) 0.018(4) 0.008(3) 0.013(3) 0.000(2) 0.000(2)
C4 0.041(2) 0.032(2) 0.023(2) 0.0219(19) 0.0018(17) 0.0068(17)
C5 0.041(5) 0.021(5) 0.013(3) 0.007(3) 0.009(3) 0.003(3)
C3A 0.015(6) 0.014(6) 0.015(6) 0.004(3) 0.005(3) 0.004(2)
C4A 0.057(4) 0.053(4) 0.048(4) 0.019(3) 0.026(3) 0.013(3)
C5A 0.031(10) 0.031(11) 0.031(10) 0.011(5) 0.011(5) 0.005(4)
C11 0.0196(11) 0.0171(11) 0.0142(11) 0.0080(9) 0.0035(9) 0.0005(9)
C12 0.0253(12) 0.0194(12) 0.0173(11) 0.0092(10) 0.0065(10) 0.0031(9)
C13 0.0353(14) 0.0260(13) 0.0215(12) 0.0186(11) 0.0101(11) 0.0095(10)
C14 0.0278(13) 0.0345(14) 0.0193(12) 0.0186(11) 0.0045(10) 0.0011(10)
C15 0.0196(12) 0.0254(13) 0.0228(12) 0.0070(10) 0.0033(10) -0.0025(10)
C16 0.0204(12) 0.0182(11) 0.0168(11) 0.0065(9) 0.0053(9) -0.0021(9)
C17 0.0338(14) 0.0199(12) 0.0350(15) 0.0116(11) 0.0117(12) 0.0125(11)
C18 0.0323(15) 0.0493(18) 0.0325(15) 0.0244(14) 0.0078(12) 0.0077(13)
C19 0.0186(12) 0.0190(12) 0.0319(14) 0.0054(10) 0.0105(10) 0.0047(10)
C21 0.0185(11) 0.0124(10) 0.0134(11) 0.0042(9) 0.0030(9) 0.0024(8)
C22 0.0206(11) 0.0183(11) 0.0146(11) 0.0081(9) 0.0024(9) 0.0037(9)
C23 0.0268(13) 0.0215(12) 0.0148(11) 0.0100(10) 0.0029(10) -0.0017(9)
C24 0.0240(12) 0.0194(12) 0.0182(12) 0.0068(10) -0.0001(10) 0.0007(9)
C25 0.0176(12) 0.0204(12) 0.0221(12) 0.0029(10) 0.0032(10) 0.0053(10)
C26 0.0190(11) 0.0171(11) 0.0156(11) 0.0048(9) 0.0047(9) 0.0051(9)
C27 0.0262(13) 0.0284(13) 0.0173(12) 0.0062(11) 0.0101(10) -0.0010(10)
C28 0.0300(15) 0.0274(14) 0.0334(15) 0.0021(12) 0.0003(12) -0.0095(12)
C29 0.0176(12) 0.0314(14) 0.0243(13) 0.0035(10) 0.0079(10) 0.0009(10)
C31 0.0201(11) 0.0143(11) 0.0132(10) 0.0086(9) 0.0074(9) 0.0020(8)
C32 0.0198(12) 0.0194(11) 0.0164(11) 0.0071(9) 0.0071(9) 0.0027(9)
C33 0.0316(13) 0.0213(12) 0.0223(12) 0.0115(10) 0.0152(10) 0.0101(10)
C34 0.0354(14) 0.0285(13) 0.0125(11) 0.0145(11) 0.0056(10) 0.0061(10)
C35 0.0238(12) 0.0249(13) 0.0184(12) 0.0079(10) -0.0007(10) 0.0026(10)
C36 0.0191(12) 0.0188(11) 0.0185(12) 0.0048(9) 0.0043(9) 0.0047(9)
C41 0.0221(12) 0.0147(11) 0.0132(11) 0.0037(9) 0.0044(9) 0.0056(9)
C42 0.0236(13) 0.0290(13) 0.0255(13) 0.0065(11) 0.0057(10) 0.0024(11)
C43 0.0197(13) 0.0395(16) 0.0270(14) 0.0029(11) -0.0023(11) 0.0009(12)
C44 0.0345(14) 0.0238(13) 0.0172(12) 0.0013(11) 0.0009(11) -0.0035(10)
C45 0.0344(14) 0.0248(13) 0.0187(12) 0.0107(11) 0.0082(11) 0.0014(10)
C46 0.0239(12) 0.0236(12) 0.0159(12) 0.0069(10) 0.0038(10) 0.0021(10)
C51 0.0211(12) 0.0133(11) 0.0124(10) 0.0059(9) 0.0045(9) 0.0056(9)
C52 0.0236(12) 0.0120(10) 0.0182(11) 0.0066(9) 0.0083(9) 0.0046(9)
F52 0.0222(7) 0.0213(7) 0.0319(8) 0.0018(6) 0.0130(6) -0.0049(6)
C53 0.0202(12) 0.0183(12) 0.0281(13) 0.0015(10) 0.0078(10) 0.0052(10)
F53 0.0215(8) 0.0260(8) 0.0496(10) -0.0032(6) 0.0109(7) -0.0041(7)
C54 0.0333(14) 0.0116(11) 0.0251(13) -0.0023(10) 0.0049(11) -0.0045(10)
F54 0.0402(9) 0.0222(8) 0.0460(10) -0.0068(7) 0.0102(8) -0.0138(7)
C55 0.0365(14) 0.0175(12) 0.0239(13) 0.0085(11) 0.0134(11) 0.0008(10)
F55 0.0481(10) 0.0243(8) 0.0452(10) 0.0062(7) 0.0233(8) -0.0132(7)
C56 0.0228(12) 0.0174(11) 0.0197(12) 0.0068(10) 0.0087(10) 0.0038(9)
F56 0.0251(7) 0.0243(7) 0.0329(8) 0.0086(6) 0.0135(6) -0.0021(6)
C61 0.0189(11) 0.0141(10) 0.0120(10) 0.0056(9) 0.0060(9) 0.0008(8)
C62 0.0188(11) 0.0169(11) 0.0173(11) 0.0066(9) 0.0085(9) 0.0032(9)
F62 0.0203(7) 0.0211(7) 0.0231(7) 0.0058(6) 0.0086(6) 0.0099(6)
C63 0.0280(13) 0.0304(13) 0.0193(12) 0.0151(11) 0.0113(10) 0.0127(10)
F63 0.0346(8) 0.0461(9) 0.0265(8) 0.0196(7) 0.0116(6) 0.0250(7)
C64 0.0217(13) 0.0496(16) 0.0192(12) 0.0180(12) 0.0023(10) 0.0145(12)
F64 0.0258(8) 0.0823(13) 0.0366(9) 0.0208(9) 0.0014(7) 0.0326(9)
C65 0.0162(12) 0.0393(15) 0.0233(13) 0.0070(11) 0.0072(10) 0.0087(11)
F65 0.0153(7) 0.0661(12) 0.0397(9) 0.0064(7) 0.0059(7) 0.0223(8)
C66 0.0218(12) 0.0214(12) 0.0143(11) 0.0095(10) 0.0092(9) 0.0047(9)
F66 0.0208(7) 0.0256(7) 0.0197(7) 0.0042(6) 0.0096(6) 0.0081(6)
C71 0.0469(19) 0.048(2) 0.075(2) 0.0236(16) 0.0232(18) 0.0261(18)
Cl1 0.0803(17) 0.0352(8) 0.0353(11) 0.0112(9) 0.0260(10) 0.0154(7)
Cl2 0.0867(16) 0.112(3) 0.0852(19) 0.0620(17) -0.0114(12) -0.0405(17)
Cl1A 0.065(3) 0.083(3) 0.138(6) 0.033(2) 0.052(3) 0.084(4)
Cl2A 0.203(5) 0.125(4) 0.0409(17) 0.128(4) 0.043(2) 0.021(2)
C72 0.049(6) 0.081(7) 0.037(8) 0.024(5) 0.019(6) 0.039(5)
Cl3 0.018(2) 0.068(2) 0.0175(19) 0.0023(14) -0.0021(10) 0.0096(17)
Cl4 0.0389(16) 0.050(2) 0.048(3) 0.0093(14) 0.0184(17) -0.0128(19)
C72A 0.065(5) 0.074(4) 0.042(5) 0.025(3) 0.033(4) 0.022(3)
Cl3A 0.086(2) 0.0680(19) 0.087(2) 0.0348(16) -0.0103(16) -0.0371(15)
Cl4A 0.0559(12) 0.0613(18) 0.075(3) -0.0096(10) 0.0254(16) -0.0346(18)

loop_
_atom_type_symbol
_atom_type_description
_atom_type_scat_dispersion_real
_atom_type_scat_dispersion_imag
_atom_type_scat_source
C C 0.0033 0.0016 'International Tables Vol C Tables 4.2.6.8 and 6.1.1.4'
H H 0.0000 0.0000 'International Tables Vol C Tables 4.2.6.8 and 6.1.1.4'
B B 0.0013 0.0007 'International Tables Vol C Tables 4.2.6.8 and 6.1.1.4'
N N 0.0061 0.0033 'International Tables Vol C Tables 4.2.6.8 and 6.1.1.4'
O O 0.0106 0.0060 'International Tables Vol C Tables 4.2.6.8 and 6.1.1.4'
F F 0.0171 0.0103 'International Tables Vol C Tables 4.2.6.8 and 6.1.1.4'
P P 0.1023 0.0942 'International Tables Vol C Tables 4.2.6.8 and 6.1.1.4'
Cl Cl 0.1484 0.1585 'International Tables Vol C Tables 4.2.6.8 and 6.1.1.4'

loop_
_geom_angle_atom_site_label_1
_geom_angle_atom_site_label_2
_geom_angle_atom_site_label_3
_geom_angle
N1 P1 C1 105.37(10)
N1 P1 C21 104.47(9)
C1 P1 C21 110.43(10)
N1 P1 C11 122.63(10)
C1 P1 C11 105.77(10)
C21 P1 C11 107.94(10)
O2 B1 O1 111.57(18)
O2 B1 C61 109.09(18)
O1 B1 C61 109.06(17)
O2 B1 C51 109.00(17)
O1 B1 C51 106.59(17)
C61 B1 C51 111.53(18)
O1 N1 C31 112.06(16)
O1 N1 P1 113.51(12)
C31 N1 P1 127.42(14)
C41 N2 O2 108.82(15)
C41 N2 C2 113.46(17)
O2 N2 C2 106.30(15)
N1 O1 B1 113.42(15)
N2 O2 B1 107.33(15)
C2 C1 P1 126.74(16)
C2 C1 H1A 105.6
P1 C1 H1A 105.6
C2 C1 H1B 105.6
P1 C1 H1B 105.6
H1A C1 H1B 106.1
N2 C2 C3 107.4(7)
N2 C2 C5A 107.6(16)
N2 C2 C5 112.8(6)
C3 C2 C5 113.3(6)
N2 C2 C3A 108.7(12)
C5A C2 C3A 110.7(12)
N2 C2 C1 108.99(17)
C3 C2 C1 112.1(6)
C5A C2 C1 114.8(15)
C5 C2 C1 102.2(6)
C3A C2 C1 106.0(12)
C4 C3 C2 123.4(10)
C4 C3 H3 118.3
C2 C3 H3 118.3
C3 C4 H4A 120.0
C3 C4 H4B 120.0
H4A C4 H4B 120.0
C2 C5 H5A 109.5
C2 C5 H5B 109.5
H5A C5 H5B 109.5
C2 C5 H5C 109.5
H5A C5 H5C 109.5
H5B C5 H5C 109.5
C4A C3A C2 122.5(15)
C4A C3A H3A 118.7
C2 C3A H3A 118.7
C3A C4A H411 120.0
C3A C4A H412 120.0
H411 C4A H412 120.0
C2 C5A H511 109.5
C2 C5A H512 109.5
H511 C5A H512 109.5
C2 C5A H513 109.5
H511 C5A H513 109.5
H512 C5A H513 109.5
C16 C11 C12 119.3(2)
C16 C11 P1 123.88(17)
C12 C11 P1 116.76(17)
C13 C12 C11 118.3(2)
C13 C12 C17 114.9(2)
C11 C12 C17 126.8(2)
C14 C13 C12 123.2(2)
C14 C13 H13 118.4
C12 C13 H13 118.4
C15 C14 C13 117.1(2)
C15 C14 C18 121.3(2)
C13 C14 C18 121.6(2)
C14 C15 C16 123.1(2)
C14 C15 H15 118.4
C16 C15 H15 118.4
C15 C16 C11 118.7(2)
C15 C16 C19 117.1(2)
C11 C16 C19 124.2(2)
C12 C17 H17A 109.5
C12 C17 H17B 109.5
H17A C17 H17B 109.5
C12 C17 H17C 109.5
H17A C17 H17C 109.5
H17B C17 H17C 109.5
C14 C18 H18A 109.5
C14 C18 H18B 109.5
H18A C18 H18B 109.5
C14 C18 H18C 109.5
H18A C18 H18C 109.5
H18B C18 H18C 109.5
C16 C19 H19A 109.5
C16 C19 H19B 109.5
H19A C19 H19B 109.5
C16 C19 H19C 109.5
H19A C19 H19C 109.5
H19B C19 H19C 109.5
C22 C21 C26 119.17(19)
C22 C21 P1 118.08(16)
C26 C21 P1 122.74(16)
C23 C22 C21 118.9(2)
C23 C22 C27 116.1(2)
C21 C22 C27 125.0(2)
C24 C23 C22 123.0(2)
C24 C23 H23 118.5
C22 C23 H23 118.5
C23 C24 C25 117.2(2)
C23 C24 C28 121.6(2)
C25 C24 C28 121.1(2)
C26 C25 C24 122.9(2)
C26 C25 H25 118.5
C24 C25 H25 118.5
C25 C26 C21 118.6(2)
C25 C26 C29 115.3(2)
C21 C26 C29 126.0(2)
C22 C27 H27A 109.5
C22 C27 H27B 109.5
H27A C27 H27B 109.5
C22 C27 H27C 109.5
H27A C27 H27C 109.5
H27B C27 H27C 109.5
C24 C28 H28A 109.5
C24 C28 H28B 109.5
H28A C28 H28B 109.5
C24 C28 H28C 109.5
H28A C28 H28C 109.5
H28B C28 H28C 109.5
C26 C29 H29A 109.5
C26 C29 H29B 109.5
H29A C29 H29B 109.5
C26 C29 H29C 109.5
H29A C29 H29C 109.5
H29B C29 H29C 109.5
C36 C31 C32 119.7(2)
C36 C31 N1 119.7(2)
C32 C31 N1 120.28(19)
C33 C32 C31 119.6(2)
C33 C32 H32 120.2
C31 C32 H32 120.2
C34 C33 C32 120.8(2)
C34 C33 H33 119.6
C32 C33 H33 119.6
C33 C34 C35 119.4(2)
C33 C34 H34 120.3
C35 C34 H34 120.3
C34 C35 C36 120.4(2)
C34 C35 H35 119.8
C36 C35 H35 119.8
C31 C36 C35 120.0(2)
C31 C36 H36 120.0
C35 C36 H36 120.0
C42 C41 C46 119.1(2)
C42 C41 N2 118.5(2)
C46 C41 N2 122.4(2)
C41 C42 C43 120.3(2)
C41 C42 H42 119.9
C43 C42 H42 119.9
C44 C43 C42 120.3(2)
C44 C43 H43 119.8
C42 C43 H43 119.8
C43 C44 C45 119.9(2)
C43 C44 H44 120.0
C45 C44 H44 120.0
C44 C45 C46 119.8(2)
C44 C45 H45 120.1
C46 C45 H45 120.1
C41 C46 C45 120.5(2)
C41 C46 H46 119.7
C45 C46 H46 119.7
C52 C51 C56 113.3(2)
C52 C51 B1 128.72(19)
C56 C51 B1 117.61(19)
F52 C52 C53 114.9(2)
F52 C52 C51 120.70(19)
C53 C52 C51 124.4(2)
F53 C53 C54 119.9(2)
F53 C53 C52 120.8(2)
C54 C53 C52 119.4(2)
F54 C54 C55 120.5(2)
F54 C54 C53 120.4(2)
C55 C54 C53 119.1(2)
F55 C55 C54 120.0(2)
F55 C55 C56 120.7(2)
C54 C55 C56 119.3(2)
F56 C56 C55 115.9(2)
F56 C56 C51 119.6(2)
C55 C56 C51 124.4(2)
C66 C61 C62 113.5(2)
C66 C61 B1 126.3(2)
C62 C61 B1 119.71(19)
F62 C62 C63 115.5(2)
F62 C62 C61 119.77(19)
C63 C62 C61 124.7(2)
F63 C63 C64 119.9(2)
F63 C63 C62 121.0(2)
C64 C63 C62 119.1(2)
F64 C64 C63 120.6(2)
F64 C64 C65 120.3(2)
C63 C64 C65 119.0(2)
F65 C65 C64 119.6(2)
F65 C65 C66 120.5(2)
C64 C65 C66 119.9(2)
F66 C66 C65 115.1(2)
F66 C66 C61 121.1(2)
C65 C66 C61 123.8(2)
Cl2 C71 Cl1 108.6(2)
Cl1A C71 Cl2A 110.2(4)
Cl2 C71 H71A 110.0
Cl1 C71 H71A 110.0
Cl2 C71 H71B 110.0
Cl1 C71 H71B 110.0
H71A C71 H71B 108.3
Cl3 C72 Cl4 102.8(8)
Cl3 C72 H72A 111.2
Cl4 C72 H72A 111.2
Cl3 C72 H72B 111.2
Cl4 C72 H72B 111.2
H72A C72 H72B 109.1
Cl3A C72A Cl4A 116.8(7)
Cl3A C72A H72C 108.1
Cl4A C72A H72C 108.1
Cl3A C72A H72D 108.1
Cl4A C72A H72D 108.1
H72C C72A H72D 107.3

loop_
_geom_bond_atom_site_label_1
_geom_bond_atom_site_label_2
_geom_bond_distance
P1 N1 1.6749(18)
P1 C1 1.820(2)
P1 C21 1.828(2)
P1 C11 1.832(2)
B1 O2 1.473(3)
B1 O1 1.505(3)
B1 C61 1.650(3)
B1 C51 1.653(3)
N1 O1 1.432(2)
N1 C31 1.447(3)
N2 C41 1.448(3)
N2 O2 1.455(2)
N2 C2 1.498(3)
C1 C2 1.557(3)
C1 H1A 0.99
C1 H1B 0.99
C2 C3 1.510(6)
C2 C5A 1.536(13)
C2 C5 1.545(7)
C2 C3A 1.528(12)
C3 C4 1.342(14)
C3 H3 0.95
C4 H4A 0.95
C4 H4B 0.95
C5 H5A 0.98
C5 H5B 0.98
C5 H5C 0.98
C3A C4A 1.34(2)
C3A H3A 0.95
C4A H411 0.95
C4A H412 0.95
C5A H511 0.98
C5A H512 0.98
C5A H513 0.98
C11 C16 1.418(3)
C11 C12 1.422(3)
C12 C13 1.395(3)
C12 C17 1.516(3)
C13 C14 1.389(4)
C13 H13 0.95
C14 C15 1.385(4)
C14 C18 1.509(3)
C15 C16 1.393(3)
C15 H15 0.95
C16 C19 1.504(3)
C17 H17A 0.98
C17 H17B 0.98
C17 H17C 0.98
C18 H18A 0.98
C18 H18B 0.98
C18 H18C 0.98
C19 H19A 0.98
C19 H19B 0.98
C19 H19C 0.98
C21 C22 1.421(3)
C21 C26 1.421(3)
C22 C23 1.393(3)
C22 C27 1.512(3)
C23 C24 1.385(3)
C23 H23 0.95
C24 C25 1.397(3)
C24 C28 1.506(3)
C25 C26 1.393(3)
C25 H25 0.95
C26 C29 1.507(3)
C27 H27A 0.98
C27 H27B 0.98
C27 H27C 0.98
C28 H28A 0.98
C28 H28B 0.98
C28 H28C 0.98
C29 H29A 0.98
C29 H29B 0.98
C29 H29C 0.98
C31 C36 1.390(3)
C31 C32 1.393(3)
C32 C33 1.388(3)
C32 H32 0.95
C33 C34 1.384(4)
C33 H33 0.95
C34 C35 1.384(4)
C34 H34 0.95
C35 C36 1.392(3)
C35 H35 0.95
C36 H36 0.95
C41 C42 1.380(3)
C41 C46 1.393(3)
C42 C43 1.397(4)
C42 H42 0.95
C43 C44 1.377(4)
C43 H43 0.95
C44 C45 1.381(4)
C44 H44 0.95
C45 C46 1.394(3)
C45 H45 0.95
C46 H46 0.95
C51 C52 1.384(3)
C51 C56 1.392(3)
C52 F52 1.357(2)
C52 C53 1.381(3)
C53 F53 1.346(3)
C53 C54 1.379(3)
C54 F54 1.345(3)
C54 C55 1.370(4)
C55 F55 1.350(3)
C55 C56 1.382(3)
C56 F56 1.355(3)
C61 C66 1.383(3)
C61 C62 1.392(3)
C62 F62 1.361(3)
C62 C63 1.378(3)
C63 F63 1.349(3)
C63 C64 1.372(4)
C64 F64 1.348(3)
C64 C65 1.377(4)
C65 F65 1.354(3)
C65 C66 1.382(3)
C66 F66 1.363(3)
C71 Cl1A 1.683(6)
C71 Cl2 1.768(5)
C71 Cl1 1.775(4)
C71 Cl2A 1.786(7)
C71 H71A 0.99
C71 H71B 0.99
C72 Cl3 1.751(13)
C72 Cl4 1.755(13)
C72 H72A 0.99
C72 H72B 0.99
C72A Cl3A 1.690(8)
C72A Cl4A 1.727(8)
C72A H72C 0.99
C72A H72D 0.99

loop_
_geom_torsion_atom_site_label_1
_geom_torsion_atom_site_label_2
_geom_torsion_atom_site_label_3
_geom_torsion_atom_site_label_4
_geom_torsion
C1 P1 N1 O1 64.44(15)
C21 P1 N1 O1 -179.15(13)
C11 P1 N1 O1 -56.27(16)
C1 P1 N1 C31 -147.52(18)
C21 P1 N1 C31 -31.1(2)
C11 P1 N1 C31 91.78(19)
C31 N1 O1 B1 101.67(19)
P1 N1 O1 B1 -105.31(16)
O2 B1 O1 N1 72.1(2)
C61 B1 O1 N1 -48.4(2)
C51 B1 O1 N1 -168.97(15)
C41 N2 O2 B1 107.43(18)
C2 N2 O2 B1 -130.02(17)
O1 B1 O2 N2 49.2(2)
C61 B1 O2 N2 169.72(15)
C51 B1 O2 N2 -68.29(19)
N1 P1 C1 C2 -81.5(2)
C21 P1 C1 C2 166.28(18)
C11 P1 C1 C2 49.7(2)
C41 N2 C2 C3 -72.8(6)
O2 N2 C2 C3 167.7(6)
C41 N2 C2 C5A -69.4(14)
O2 N2 C2 C5A 171.0(14)
C41 N2 C2 C5 52.8(6)
O2 N2 C2 C5 -66.8(6)
C41 N2 C2 C3A 50.4(11)
O2 N2 C2 C3A -69.1(11)
C41 N2 C2 C1 165.53(17)
O2 N2 C2 C1 46.0(2)
P1 C1 C2 N2 58.6(2)
P1 C1 C2 C3 -60.1(7)
P1 C1 C2 C5A -62.0(16)
P1 C1 C2 C5 178.3(5)
P1 C1 C2 C3A 175.5(10)
N2 C2 C3 C4 140.9(11)
C5 C2 C3 C4 15.7(17)
C1 C2 C3 C4 -99.4(12)
N2 C2 C3A C4A -130.(2)
C5A C2 C3A C4A -12.(4)
C1 C2 C3A C4A 113.(2)
N1 P1 C11 C16 2.1(2)
C1 P1 C11 C16 -118.42(19)
C21 P1 C11 C16 123.37(19)
N1 P1 C11 C12 179.01(15)
C1 P1 C11 C12 58.50(19)
C21 P1 C11 C12 -59.71(19)
C16 C11 C12 C13 5.7(3)
P1 C11 C12 C13 -171.39(17)
C16 C11 C12 C17 -175.1(2)
P1 C11 C12 C17 7.8(3)
C11 C12 C13 C14 -1.1(3)
C17 C12 C13 C14 179.6(2)
C12 C13 C14 C15 -3.5(4)
C12 C13 C14 C18 177.8(2)
C13 C14 C15 C16 3.7(3)
C18 C14 C15 C16 -177.6(2)
C14 C15 C16 C11 0.8(3)
C14 C15 C16 C19 -177.7(2)
C12 C11 C16 C15 -5.5(3)
P1 C11 C16 C15 171.31(17)
C12 C11 C16 C19 172.9(2)
P1 C11 C16 C19 -10.3(3)
N1 P1 C21 C22 93.21(18)
C1 P1 C21 C22 -153.95(17)
C11 P1 C21 C22 -38.8(2)
N1 P1 C21 C26 -88.10(19)
C1 P1 C21 C26 24.7(2)
C11 P1 C21 C26 139.92(19)
C26 C21 C22 C23 -4.7(3)
P1 C21 C22 C23 174.00(17)
C26 C21 C22 C27 173.1(2)
P1 C21 C22 C27 -8.2(3)
C21 C22 C23 C24 0.7(4)
C27 C22 C23 C24 -177.3(2)
C22 C23 C24 C25 2.5(4)
C22 C23 C24 C28 -179.2(2)
C23 C24 C25 C26 -1.7(4)
C28 C24 C25 C26 180.0(2)
C24 C25 C26 C21 -2.3(3)
C24 C25 C26 C29 174.3(2)
C22 C21 C26 C25 5.5(3)
P1 C21 C26 C25 -173.21(17)
C22 C21 C26 C29 -170.7(2)
P1 C21 C26 C29 10.6(3)
O1 N1 C31 C36 -144.44(19)
P1 N1 C31 C36 67.1(3)
O1 N1 C31 C32 29.0(3)
P1 N1 C31 C32 -119.4(2)
C36 C31 C32 C33 -1.3(3)
N1 C31 C32 C33 -174.75(19)
C31 C32 C33 C34 -0.2(3)
C32 C33 C34 C35 1.0(4)
C33 C34 C35 C36 -0.2(4)
C32 C31 C36 C35 2.1(3)
N1 C31 C36 C35 175.6(2)
C34 C35 C36 C31 -1.3(3)
O2 N2 C41 C42 -152.3(2)
C2 N2 C41 C42 89.5(2)
O2 N2 C41 C46 25.2(3)
C2 N2 C41 C46 -92.9(2)
C46 C41 C42 C43 0.2(4)
N2 C41 C42 C43 177.9(2)
C41 C42 C43 C44 -0.7(4)
C42 C43 C44 C45 0.4(4)
C43 C44 C45 C46 0.5(4)
C42 C41 C46 C45 0.6(4)
N2 C41 C46 C45 -177.0(2)
C44 C45 C46 C41 -0.9(4)
O2 B1 C51 C52 115.7(2)
O1 B1 C51 C52 -4.9(3)
C61 B1 C51 C52 -123.8(2)
O2 B1 C51 C56 -56.7(3)
O1 B1 C51 C56 -177.29(19)
C61 B1 C51 C56 63.8(3)
C56 C51 C52 F52 -176.75(19)
B1 C51 C52 F52 10.6(3)
C56 C51 C52 C53 2.7(3)
B1 C51 C52 C53 -170.0(2)
F52 C52 C53 F53 -0.3(3)
C51 C52 C53 F53 -179.8(2)
F52 C52 C53 C54 179.5(2)
C51 C52 C53 C54 0.0(4)
F53 C53 C54 F54 -0.3(4)
C52 C53 C54 F54 179.8(2)
F53 C53 C54 C55 177.6(2)
C52 C53 C54 C55 -2.2(4)
F54 C54 C55 F55 -0.5(4)
C53 C54 C55 F55 -178.4(2)
F54 C54 C55 C56 179.4(2)
C53 C54 C55 C56 1.5(4)
F55 C55 C56 F56 0.5(3)
C54 C55 C56 F56 -179.4(2)
F55 C55 C56 C51 -178.5(2)
C54 C55 C56 C51 1.6(4)
C52 C51 C56 F56 177.5(2)
B1 C51 C56 F56 -8.9(3)
C52 C51 C56 C55 -3.5(3)
B1 C51 C56 C55 170.1(2)
O2 B1 C61 C66 -18.3(3)
O1 B1 C61 C66 103.8(2)
C51 B1 C61 C66 -138.8(2)
O2 B1 C61 C62 169.89(18)
O1 B1 C61 C62 -68.0(2)
C51 B1 C61 C62 49.4(3)
C66 C61 C62 F62 -179.75(18)
B1 C61 C62 F62 -7.0(3)
C66 C61 C62 C63 -1.2(3)
B1 C61 C62 C63 171.6(2)
F62 C62 C63 F63 -0.9(3)
C61 C62 C63 F63 -179.6(2)
F62 C62 C63 C64 178.3(2)
C61 C62 C63 C64 -0.3(4)
F63 C63 C64 F64 -0.5(4)
C62 C63 C64 F64 -179.8(2)
F63 C63 C64 C65 -179.7(2)
C62 C63 C64 C65 1.1(4)
F64 C64 C65 F65 0.6(4)
C63 C64 C65 F65 179.8(2)
F64 C64 C65 C66 -179.5(2)
C63 C64 C65 C66 -0.3(4)
F65 C65 C66 F66 0.2(3)
C64 C65 C66 F66 -179.8(2)
F65 C65 C66 C61 178.6(2)
C64 C65 C66 C61 -1.4(4)
C62 C61 C66 F66 -179.65(18)
B1 C61 C66 F66 8.1(3)
C62 C61 C66 C65 2.0(3)
B1 C61 C66 C65 -170.2(2)

loop_
_platon_squeeze_void_nr
_platon_squeeze_void_average_x
_platon_squeeze_void_average_y
_platon_squeeze_void_average_z
_platon_squeeze_void_volume
_platon_squeeze_void_count_electrons
1 0.000 0.000 0.000 124.5 24.8
